data_4100657
_journal_name_full 'Journal of the American Chemical Society'
_journal_paper_doi 10.1021/ja042938o
_journal_year 2005
_chemical_formula_sum 'C36 H84 Cl4 Fe4 Ni4 P4 S6'
_chemical_formula_weight 1433.31
_space_group_IT_number 161
_symmetry_cell_setting trigonal
_symmetry_space_group_name_Hall 'R 3 -2"c'
_symmetry_space_group_name_H-M 'R 3 c :H'
_cell_angle_alpha 90.00
_cell_angle_beta 90.00
_cell_angle_gamma 120.00
_cell_formula_units_Z 6
_cell_length_a 19.9487(16)
_cell_length_b 19.9487(16)
_cell_length_c 26.536(5)
_cell_measurement_temperature 123(2)
_cell_volume 9145.2(19)
_diffrn_ambient_temperature 123(2)
_exptl_crystal_density_diffrn 1.562
_cod_depositor_comments
;
The following automatic conversions were performed:
'_symmetry_cell_setting' value 'Trigonal' changed to 'trigonal' according
to '/home/saulius/struct/CIF-dictionaries/cif_core.dic' dictionary named
'cif_core.dic' version 2.4.1 from 2010-06-29.

Automatic conversion script
Id: cif_fix_enum 1527 2010-12-29 10:47:43Z saulius 
;
_cod_original_sg_symbol_H-M 'R -3 c'
_cod_database_code 4100657
_ratio_trasmission_factors 0.815846

loop_
_symmetry_equiv_pos_as_xyz
'x, y, z'
'-y, x-y, z'
'-x+y, -x, z'
'-x+y, y, z+1/2'
'x, x-y, z+1/2'
'-y, -x, z+1/2'
'x+2/3, y+1/3, z+1/3'
'-y+2/3, x-y+1/3, z+1/3'
'-x+y+2/3, -x+1/3, z+1/3'
'-x+y+2/3, y+1/3, z+5/6'
'x+2/3, x-y+1/3, z+5/6'
'-y+2/3, -x+1/3, z+5/6'
'x+1/3, y+2/3, z+2/3'
'-y+1/3, x-y+2/3, z+2/3'
'-x+y+1/3, -x+2/3, z+2/3'
'-x+y+1/3, y+2/3, z+7/6'
'x+1/3, x-y+2/3, z+7/6'
'-y+1/3, -x+2/3, z+7/6'

loop_
_atom_site_label
_atom_site_type_symbol
_atom_site_fract_x
_atom_site_fract_y
_atom_site_fract_z
_atom_site_U_iso_or_equiv
_atom_site_adp_type
_atom_site_occupancy
_atom_site_symmetry_multiplicity
_atom_site_calc_flag
_atom_site_refinement_flags
_atom_site_disorder_assembly
_atom_site_disorder_group
Ni2 Ni 0.3333 0.6667 0.624573(13) 0.01516(7) Uani 1 3 d S . .
Ni1 Ni 0.337881(12) 0.773565(11) 0.737014(8) 0.01541(5) Uani 1 1 d . . .
Fe1 Fe 0.3333 0.6667 0.798039(14) 0.01462(8) Uani 1 3 d S . .
Fe2 Fe 0.445693(12) 0.774708(11) 0.679860(9) 0.01470(5) Uani 1 1 d . . .
Cl1 Cl 0.3333 0.6667 0.88191(3) 0.02818(17) Uani 1 3 d S . .
Cl2 Cl 0.55125(2) 0.88111(2) 0.654796(17) 0.02513(10) Uani 1 1 d . . .
S2 S 0.22514(2) 0.56247(2) 0.652391(17) 0.01603(9) Uani 1 1 d . . .
S1 S 0.44171(2) 0.77023(2) 0.766113(18) 0.01553(9) Uani 1 1 d . . .
P1 P 0.34647(2) 0.88507(2) 0.757444(16) 0.01604(8) Uani 1 1 d . . .
P2 P 0.3333 0.6667 0.54073(3) 0.01703(14) Uani 1 3 d S . .
C1 C 0.43298(9) 0.96881(9) 0.73174(7) 0.0213(3) Uani 1 1 d . . .
C7 C 0.34806(9) 0.90299(9) 0.82499(6) 0.0207(3) Uani 1 1 d . . .
C11 C 0.18222(10) 0.63815(11) 0.52643(7) 0.0259(3) Uani 1 1 d . . .
C8 C 0.27551(10) 0.84316(10) 0.85247(7) 0.0259(3) Uani 1 1 d . . .
C4 C 0.26631(9) 0.89497(9) 0.73232(7) 0.0213(3) Uani 1 1 d . . .
C3 C 0.57816(11) 1.05234(11) 0.73056(9) 0.0343(4) Uani 1 1 d . . .
C9 C 0.27649(16) 0.86292(16) 0.90769(8) 0.0426(5) Uani 1 1 d . . .
C12 C 0.09816(11) 0.57781(13) 0.51714(9) 0.0377(4) Uani 1 1 d . . .
C2 C 0.50858(10) 0.98491(10) 0.75589(7) 0.0261(3) Uani 1 1 d . . .
C10 C 0.23733(9) 0.60819(9) 0.51317(6) 0.0212(3) Uani 1 1 d . . .
C6 C 0.19794(14) 0.97239(13) 0.72386(9) 0.0378(5) Uani 1 1 d . . .
C5 C 0.26102(10) 0.96480(9) 0.75080(7) 0.0249(3) Uani 1 1 d . . .
H4 H 0.5070(11) 0.9950(14) 0.7945(10) 0.025(4) Uiso 1 1 d . . .
H7 H 0.4313(11) 0.9577(11) 0.6957(8) 0.020(5) Uiso 1 1 d . . .
H13 H 0.2357(17) 0.8313(16) 0.9246(11) 0.049(8) Uiso 1 1 d . . .
H5 H 0.5076(13) 0.9410(13) 0.7533(9) 0.031(6) Uiso 1 1 d . . .
H1 H 0.6231(16) 1.0606(14) 0.7480(10) 0.045(7) Uiso 1 1 d . . .
H11 H 0.3561(11) 0.9543(12) 0.8288(8) 0.026(5) Uiso 1 1 d . . .
H17 H 0.2185(11) 0.8485(11) 0.7411(7) 0.019(4) Uiso 1 1 d . . .
H2 H 0.5754(13) 1.1003(13) 0.7325(9) 0.033(6) Uiso 1 1 d . . .
H15 H 0.2105(15) 0.9798(16) 0.6876(12) 0.053(7) Uiso 1 1 d . . .
H16 H 0.2723(13) 0.8951(14) 0.6975(10) 0.041(6) Uiso 1 1 d . . .
H6 H 0.4267(14) 1.0101(15) 0.7345(10) 0.043(6) Uiso 1 1 d . . .
H10 H 0.3895(14) 0.9001(14) 0.8370(9) 0.037(6) Uiso 1 1 d . . .
H14 H 0.1922(16) 1.0132(16) 0.7362(11) 0.054(7) Uiso 1 1 d . . .
H12 H 0.2745(15) 0.7948(16) 0.8490(10) 0.048(7) Uiso 1 1 d . . .
H8 H 0.3104(13) 1.0137(13) 0.7471(8) 0.030(5) Uiso 1 1 d . . .
H9 H 0.2526(14) 0.9572(13) 0.7876(10) 0.043(7) Uiso 1 1 d . . .
H3 H 0.5789(15) 1.0430(15) 0.6948(11) 0.052(7) Uiso 1 1 d . . .
H25 H 0.1869(13) 0.6526(12) 0.5606(9) 0.031(5) Uiso 1 1 d . . .
H23 H 0.0893(14) 0.5609(15) 0.4825(10) 0.039(6) Uiso 1 1 d . . .
H27 H 0.2194(12) 0.5595(13) 0.5262(9) 0.029(6) Uiso 1 1 d . . .
H21 H 0.2294(14) 0.8402(13) 0.8374(9) 0.037(6) Uiso 1 1 d . . .
H28 H 0.2442(12) 0.6036(12) 0.4782(9) 0.027(5) Uiso 1 1 d . . .
H24 H 0.0677(16) 0.5976(15) 0.5292(11) 0.050(8) Uiso 1 1 d . . .
H26 H 0.1944(12) 0.6856(13) 0.5083(9) 0.031(5) Uiso 1 1 d . . .
H19 H 0.2839(16) 0.9122(18) 0.9115(11) 0.063(9) Uiso 1 1 d . . .
H22 H 0.0828(18) 0.5291(18) 0.5367(12) 0.067(9) Uiso 1 1 d . . .
H20 H 0.308(2) 0.852(2) 0.9217(14) 0.086(12) Uiso 1 1 d . . .
H18 H 0.1507(17) 0.9290(16) 0.7268(11) 0.053(8) Uiso 1 1 d . . .

loop_
_atom_site_aniso_label
_atom_site_aniso_U_11
_atom_site_aniso_U_22
_atom_site_aniso_U_33
_atom_site_aniso_U_23
_atom_site_aniso_U_13
_atom_site_aniso_U_12
Ni2 0.01554(11) 0.01554(11) 0.01440(17) 0.000 0.000 0.00777(5)
Ni1 0.01491(10) 0.01298(9) 0.01851(12) 0.00006(7) 0.00104(7) 0.00711(8)
Fe1 0.01526(11) 0.01526(11) 0.01332(18) 0.000 0.000 0.00763(6)
Fe2 0.01281(10) 0.01318(10) 0.01693(12) -0.00014(8) 0.00121(8) 0.00561(8)
Cl1 0.0370(3) 0.0370(3) 0.0104(3) 0.000 0.000 0.01852(13)
Cl2 0.01691(19) 0.01882(19) 0.0289(2) -0.00051(15) 0.00805(15) 0.00085(15)
S2 0.01442(18) 0.01461(18) 0.0181(2) -0.00087(14) -0.00193(14) 0.00652(15)
S1 0.01447(18) 0.01409(18) 0.0175(2) -0.00129(14) -0.00083(14) 0.00673(15)
P1 0.01663(17) 0.01342(18) 0.0179(2) -0.00069(14) -0.00104(14) 0.00739(15)
P2 0.0181(2) 0.0181(2) 0.0148(3) 0.000 0.000 0.00907(11)
C1 0.0221(7) 0.0143(7) 0.0228(8) 0.0008(6) 0.0010(6) 0.0056(6)
C7 0.0227(7) 0.0210(7) 0.0192(8) -0.0022(6) -0.0032(6) 0.0115(6)
C11 0.0234(8) 0.0309(9) 0.0254(9) -0.0044(7) -0.0056(6) 0.0152(7)
C8 0.0304(9) 0.0241(8) 0.0227(8) -0.0002(6) 0.0035(7) 0.0133(7)
C4 0.0220(7) 0.0191(7) 0.0234(8) -0.0022(6) -0.0059(6) 0.0107(6)
C3 0.0229(8) 0.0221(8) 0.0505(13) -0.0015(8) 0.0054(8) 0.0057(7)
C9 0.0521(13) 0.0494(14) 0.0196(9) 0.0026(9) 0.0078(9) 0.0203(11)
C12 0.0230(9) 0.0419(11) 0.0462(12) -0.0041(10) -0.0038(8) 0.0147(8)
C2 0.0198(7) 0.0196(7) 0.0368(9) -0.0022(7) 0.0006(6) 0.0082(6)
C10 0.0213(7) 0.0222(7) 0.0189(7) -0.0024(6) -0.0029(6) 0.0100(6)
C6 0.0461(12) 0.0373(11) 0.0450(13) -0.0041(9) -0.0136(10) 0.0321(10)
C5 0.0257(8) 0.0210(7) 0.0311(9) -0.0026(6) -0.0055(7) 0.0138(7)

loop_
_geom_bond_atom_site_label_1
_geom_bond_atom_site_label_2
_geom_bond_distance
_geom_bond_site_symmetry_2
_geom_bond_publ_flag
Ni2 P2 2.2247(9) . ?
Ni2 S2 2.2444(4) 3_565 ?
Ni2 S2 2.2444(4) . ?
Ni2 S2 2.2444(4) 2_665 ?
Ni2 Fe2 2.6440(4) 2_665 ?
Ni2 Fe2 2.6440(4) . ?
Ni2 Fe2 2.6440(4) 3_565 ?
Ni1 P1 2.2113(5) . ?
Ni1 S1 2.2368(5) 2_665 ?
Ni1 S1 2.2424(5) . ?
Ni1 S2 2.2458(6) 3_565 ?
Ni1 Fe2 2.6225(4) . ?
Ni1 Fe2 2.6336(4) 2_665 ?
Ni1 Fe1 2.6428(4) . ?
Fe1 Cl1 2.2257(9) . ?
Fe1 S1 2.2790(4) 2_665 ?
Fe1 S1 2.2790(5) . ?
Fe1 S1 2.2790(4) 3_565 ?
Fe1 Ni1 2.6428(4) 2_665 ?
Fe1 Ni1 2.6428(4) 3_565 ?
Fe2 Cl2 2.2163(5) . ?
Fe2 S2 2.2779(5) 2_665 ?
Fe2 S2 2.2827(5) 3_565 ?
Fe2 S1 2.2904(7) . ?
Fe2 Ni1 2.6336(4) 3_565 ?
S2 Ni1 2.2458(6) 2_665 ?
S2 Fe2 2.2779(5) 3_565 ?
S2 Fe2 2.2827(5) 2_665 ?
S1 Ni1 2.2368(5) 3_565 ?
P1 C7 1.8249(17) . ?
P1 C1 1.8306(17) . ?
P1 C4 1.8319(16) . ?
P2 C10 1.8247(16) 3_565 ?
P2 C10 1.8247(16) . ?
P2 C10 1.8247(16) 2_665 ?
C1 C2 1.518(2) . ?
C7 C8 1.524(2) . ?
C11 C12 1.518(3) . ?
C11 C10 1.532(2) . ?
C8 C9 1.515(3) . ?
C4 C5 1.530(2) . ?
C3 C2 1.523(3) . ?
C6 C5 1.519(2) . ?
